data_9004890
loop_
_publ_author_name
'Locock, A. J.'
'Burns, P. C.'
'Flynn, M.'

_publ_section_title
;
 Divalent transition metals and magnesium in structures
 that contain the autunite-type sheet
 Sample: NiUP12
;
_journal_name_full 'The Canadian Mineralogist'
_journal_page_first 1699
_journal_page_last 1718
_journal_paper_doi 10.2113/gscanmin.42.6.1699
_journal_volume 42
_journal_year 2004
_chemical_formula_structural Ni[UO2PO4]2(H2O)12
_chemical_formula_sum 'H24 Ni O24 P2 U2'
_space_group_IT_number 2
_symmetry_space_group_name_Hall '-P 1'
_symmetry_space_group_name_H-M 'P -1'
_cell_angle_alpha 81.591
_cell_angle_beta 82.189
_cell_angle_gamma 88.721
_cell_formula_units_Z 1
_cell_length_a 6.9962
_cell_length_b 7.0012
_cell_length_c 11.171
_cell_volume 536.269
_database_code_amcsd 0005986
_exptl_crystal_density_diffrn 3.112
_cod_original_formula_sum 'Ni U2 P2 O24 H24'
_cod_database_code 9004890
_amcsd_formula_title Ni[UO2PO4]2(H2O)12

loop_
_space_group_symop_operation_xyz
x,y,z
-x,-y,-z

loop_
_atom_site_label
_atom_site_fract_x
_atom_site_fract_y
_atom_site_fract_z
_atom_site_U_iso_or_equiv
_atom_site_type_symbol
_atom_site_attached_hydrogens
Ni 0.00000 0.50000 0.50000 0.02300 Ni 0
U -0.26460 0.73160 0.07290 0.01100 U 0
P 0.24930 0.75360 0.00190 0.01200 P 0
O1 0.05990 0.70390 0.08660 0.02000 O 0
O2 0.40870 0.76900 0.08270 0.02000 O 0
O3 -0.30560 0.68800 0.23590 0.02000 O 0
O4 0.23110 0.94530 -0.08180 0.01900 O 0
O5 0.29930 0.59390 -0.07890 0.02000 O 0
O6 -0.22460 0.77170 -0.08870 0.02800 O 0
OW7 0.13000 0.50520 0.32340 0.03600 O 0
OW8 -0.20680 0.31030 0.47080 0.03200 O 0
OW9 0.18960 0.28010 0.54380 0.03400 O 0
OW10 0.47280 0.29170 0.30460 0.03500 O 0
OW11 0.92450 0.06090 0.31130 0.03500 O 0
OW12 0.30750 0.93320 0.31850 0.04000 O 0
H1 0.13900 0.15500 0.57400 0.05000 H 0
H2 -0.27300 0.20500 0.51800 0.05000 H 0
H3 0.25600 0.45000 0.31700 0.05000 H 0
H4 0.26500 0.31100 0.60300 0.05000 H 0
H5 0.86800 0.07100 0.23700 0.05000 H 0
H6 -0.15000 0.24800 0.40400 0.05000 H 0
H7 0.56000 0.32800 0.23100 0.05000 H 0
H8 0.36000 0.88500 0.24600 0.05000 H 0
H9 0.04600 0.03700 0.26800 0.05000 H 0
H10 0.56000 0.28300 0.36400 0.05000 H 0
H11 0.37400 0.05300 0.29900 0.05000 H 0
H12 0.05100 0.54700 0.26100 0.05000 H 0

loop_
_cod_changelog_entry_id
_cod_changelog_entry_author
_cod_changelog_entry_date
_cod_changelog_entry_text
1
;cod-tools version 3.8.0
Id: cif_guess_AMCSD_atom_types 9574 2023-05-10 09:00:05Z saulius
;
2023-05-10T18:49:38+03:00
;Derived atom types and hydrogen counts
from atom names that follow the AMCSD naming convention
(Wat == water, O-H == hydroxyl).
;

loop_
_cod_related_entry_id
_cod_related_entry_database
_cod_related_entry_code
1 AMCSD 0005986
